data_2230997
loop_
_publ_author_name
'Wei, Bin'

_publ_section_title
;
 Cyclohexylammonium 4-methoxybenzoate
;
_journal_coeditor_code BH2364
_journal_issue 8
_journal_name_full 'Acta Crystallographica Section E'
_journal_page_first o2185
_journal_paper_doi 10.1107/S1600536811027127
_journal_volume 67
_journal_year 2011
_chemical_formula_iupac 'C6 H14 N +, C8 H7 O3 -'
_chemical_formula_moiety 'C6 H14 N +, C8 H7 O3 -'
_chemical_formula_sum 'C14 H21 N O3'
_chemical_formula_weight 251.32
_chemical_melting_point 413
_chemical_name_systematic
;
Cyclohexylammonium 4-methoxybenzoate
;
_space_group_IT_number 4
_symmetry_cell_setting monoclinic
_symmetry_space_group_name_Hall 'P 2yb'
_symmetry_space_group_name_H-M 'P 1 21 1'
_atom_sites_solution_hydrogens geom
_atom_sites_solution_primary direct
_atom_sites_solution_secondary difmap
_audit_creation_method SHELXL-97
_cell_angle_alpha 90.00
_cell_angle_beta 102.85(3)
_cell_angle_gamma 90.00
_cell_formula_units_Z 2
_cell_length_a 8.9076(18)
_cell_length_b 6.6025(13)
_cell_length_c 11.778(2)
_cell_measurement_temperature 293(2)
_cell_measurement_theta_max 55.28
_cell_measurement_theta_min 6.21
_cell_volume 675.3(2)
_computing_cell_refinement 'CrystalClear (Rigaku, 2005)'
_computing_data_collection 'CrystalClear (Rigaku, 2005)'
_computing_data_reduction 'CrystalClear (Rigaku, 2005)'
_computing_molecular_graphics 'SHELXTL (Sheldrick, 2008)'
_computing_publication_material 'SHELXTL (Sheldrick, 2008)'
_computing_structure_refinement 'SHELXL97 (Sheldrick, 2008)'
_computing_structure_solution 'SHELXS97 (Sheldrick, 2008)'
_diffrn_ambient_temperature 293(2)
_diffrn_detector_area_resol_mean 28.5714
_diffrn_measured_fraction_theta_full 0.998
_diffrn_measured_fraction_theta_max 0.998
_diffrn_measurement_device_type 'Rigaku Mercury CCD'
_diffrn_measurement_method \w
_diffrn_radiation_monochromator graphite
_diffrn_radiation_source 'fine-focus sealed tube'
_diffrn_radiation_type MoK\a
_diffrn_radiation_wavelength 0.71073
_diffrn_reflns_av_R_equivalents 0.0295
_diffrn_reflns_av_sigmaI/netI 0.0229
_diffrn_reflns_limit_h_max 11
_diffrn_reflns_limit_h_min -11
_diffrn_reflns_limit_k_max 8
_diffrn_reflns_limit_k_min -8
_diffrn_reflns_limit_l_max 15
_diffrn_reflns_limit_l_min -15
_diffrn_reflns_number 7050
_diffrn_reflns_theta_full 27.48
_diffrn_reflns_theta_max 27.48
_diffrn_reflns_theta_min 3.24
_exptl_absorpt_coefficient_mu 0.086
_exptl_absorpt_correction_T_max 1.0000
_exptl_absorpt_correction_T_min 0.8415
_exptl_absorpt_correction_type multi-scan
_exptl_absorpt_process_details '(CrystalClear; Rigaku, 2005)'
_exptl_crystal_colour Colourless
_exptl_crystal_density_diffrn 1.236
_exptl_crystal_density_method 'not measured'
_exptl_crystal_description Prism
_exptl_crystal_F_000 272
_exptl_crystal_size_max 0.2
_exptl_crystal_size_mid 0.2
_exptl_crystal_size_min 0.2
_refine_diff_density_max 0.137
_refine_diff_density_min -0.175
_refine_ls_goodness_of_fit_ref 1.082
_refine_ls_hydrogen_treatment constr
_refine_ls_matrix_type full
_refine_ls_number_constraints 0
_refine_ls_number_parameters 165
_refine_ls_number_reflns 1685
_refine_ls_number_restraints 1
_refine_ls_restrained_S_all 1.082
_refine_ls_R_factor_all 0.0493
_refine_ls_R_factor_gt 0.0406
_refine_ls_shift/su_max 0.000
_refine_ls_shift/su_mean 0.000
_refine_ls_structure_factor_coef Fsqd
_refine_ls_weighting_details 'calc w=1/[\s^2^(Fo^2^)+(0.0414P)^2^+0.1056P] where P=(Fo^2^+2Fc^2^)/3'
_refine_ls_weighting_scheme calc
_refine_ls_wR_factor_gt 0.0915
_refine_ls_wR_factor_ref 0.0952
_reflns_number_gt 1460
_reflns_number_total 1685
_reflns_threshold_expression I>2\s(I)
_cod_data_source_file bh2364.cif
_cod_data_source_block I
_cod_original_sg_symbol_H-M 'P 21'
_cod_database_code 2230997
_cod_database_fobs_code 2230997

loop_
_symmetry_equiv_pos_as_xyz
'x, y, z'
'-x, y+1/2, -z'

loop_
_atom_site_type_symbol
_atom_site_label
_atom_site_fract_x
_atom_site_fract_y
_atom_site_fract_z
_atom_site_U_iso_or_equiv
_atom_site_adp_type
_atom_site_calc_flag
_atom_site_refinement_flags
_atom_site_occupancy
_atom_site_symmetry_multiplicity
C C1 0.1890(3) -0.1036(5) 1.0959(2) 0.0572(7) Uani d . 1 1
H H1D 0.1425 -0.1725 1.0250 0.086 Uiso calc R 1 1
H H1E 0.1322 -0.1329 1.1543 0.086 Uiso calc R 1 1
H H1F 0.2934 -0.1488 1.1222 0.086 Uiso calc R 1 1
C C2 0.2544(3) 0.1768(4) 0.9883(2) 0.0408(6) Uani d . 1 1
C C3 0.2302(3) 0.3798(4) 0.9597(2) 0.0459(6) Uani d . 1 1
H H3 0.1750 0.4605 1.0007 0.055 Uiso calc R 1 1
C C4 0.2879(3) 0.4619(3) 0.8707(2) 0.0390(5) Uani d . 1 1
H H4 0.2723 0.5987 0.8530 0.047 Uiso calc R 1 1
C C5 0.3689(2) 0.3440(3) 0.80676(18) 0.0320(5) Uani d . 1 1
C C6 0.3940(3) 0.1422(4) 0.83805(19) 0.0381(5) Uani d . 1 1
H H6 0.4490 0.0612 0.7971 0.046 Uiso calc R 1 1
C C7 0.3391(3) 0.0583(4) 0.9290(2) 0.0420(6) Uani d . 1 1
H H7 0.3592 -0.0766 0.9498 0.050 Uiso calc R 1 1
C C8 0.4250(2) 0.4355(3) 0.70654(19) 0.0338(5) Uani d . 1 1
C C9 0.7266(2) 0.9048(4) 0.64892(18) 0.0352(5) Uani d . 1 1
H H9 0.7382 0.9081 0.7336 0.042 Uiso calc R 1 1
C C10 0.7925(3) 0.7064(4) 0.6172(3) 0.0476(6) Uani d . 1 1
H H10A 0.7763 0.6960 0.5332 0.057 Uiso calc R 1 1
H H10B 0.7396 0.5943 0.6445 0.057 Uiso calc R 1 1
C C11 0.9646(3) 0.6941(4) 0.6720(3) 0.0562(7) Uani d . 1 1
H H11A 0.9796 0.6892 0.7561 0.067 Uiso calc R 1 1
H H11B 1.0061 0.5703 0.6468 0.067 Uiso calc R 1 1
C C12 1.0512(3) 0.8741(5) 0.6383(2) 0.0534(7) Uani d . 1 1
H H12A 1.1587 0.8656 0.6782 0.064 Uiso calc R 1 1
H H12B 1.0458 0.8710 0.5552 0.064 Uiso calc R 1 1
C C13 0.9841(3) 1.0711(4) 0.6698(3) 0.0533(7) Uani d . 1 1
H H13A 1.0376 1.1837 0.6435 0.064 Uiso calc R 1 1
H H13B 0.9994 1.0805 0.7538 0.064 Uiso calc R 1 1
C C14 0.8118(3) 1.0854(4) 0.6142(2) 0.0435(6) Uani d . 1 1
H H14A 0.7704 1.2094 0.6391 0.052 Uiso calc R 1 1
H H14B 0.7970 1.0896 0.5301 0.052 Uiso calc R 1 1
N N1 0.5590(2) 0.9176(3) 0.59367(15) 0.0354(4) Uani d . 1 1
H H1A 0.5457 0.9073 0.5167 0.053 Uiso calc R 1 1
H H1B 0.5221 1.0358 0.6114 0.053 Uiso calc R 1 1
H H1C 0.5093 0.8172 0.6199 0.053 Uiso calc R 1 1
O O1 0.4131(2) 0.6223(3) 0.69286(16) 0.0517(5) Uani d . 1 1
O O2 0.47886(19) 0.3187(3) 0.64103(13) 0.0452(4) Uani d . 1 1
O O3 0.1875(2) 0.1079(3) 1.07544(16) 0.0599(5) Uani d . 1 1

loop_
_atom_site_aniso_label
_atom_site_aniso_U_11
_atom_site_aniso_U_22
_atom_site_aniso_U_33
_atom_site_aniso_U_12
_atom_site_aniso_U_13
_atom_site_aniso_U_23
C1 0.0654(16) 0.0534(16) 0.0579(16) -0.0038(15) 0.0249(13) 0.0187(15)
C2 0.0483(13) 0.0402(13) 0.0366(12) -0.0055(11) 0.0155(10) 0.0006(10)
C3 0.0602(15) 0.0351(12) 0.0500(14) -0.0010(12) 0.0284(11) -0.0100(11)
C4 0.0459(13) 0.0288(11) 0.0453(13) 0.0011(10) 0.0162(10) -0.0006(9)
C5 0.0312(10) 0.0313(12) 0.0329(10) -0.0017(9) 0.0058(8) -0.0004(9)
C6 0.0429(12) 0.0343(12) 0.0392(12) 0.0056(10) 0.0138(9) 0.0000(10)
C7 0.0534(14) 0.0319(12) 0.0426(13) 0.0034(11) 0.0148(11) 0.0049(10)
C8 0.0316(10) 0.0354(13) 0.0351(11) 0.0018(9) 0.0089(8) 0.0038(9)
C9 0.0406(11) 0.0329(11) 0.0327(11) 0.0030(10) 0.0096(8) 0.0015(9)
C10 0.0499(15) 0.0259(12) 0.0675(18) 0.0038(10) 0.0138(13) -0.0009(11)
C11 0.0535(16) 0.0412(15) 0.0723(19) 0.0159(13) 0.0103(14) 0.0038(13)
C12 0.0419(13) 0.0561(18) 0.0619(16) 0.0085(13) 0.0111(11) -0.0013(14)
C13 0.0448(14) 0.0416(16) 0.0712(18) -0.0015(12) 0.0085(13) -0.0071(13)
C14 0.0449(14) 0.0298(12) 0.0561(15) 0.0005(10) 0.0115(12) -0.0008(11)
N1 0.0432(10) 0.0296(9) 0.0365(9) 0.0016(8) 0.0155(7) 0.0016(8)
O1 0.0631(11) 0.0335(9) 0.0680(12) 0.0048(9) 0.0350(9) 0.0120(9)
O2 0.0629(11) 0.0387(9) 0.0398(9) 0.0088(8) 0.0241(8) 0.0046(8)
O3 0.0912(14) 0.0467(11) 0.0552(11) -0.0064(11) 0.0446(10) 0.0020(9)

loop_
_atom_type_symbol
_atom_type_description
_atom_type_scat_dispersion_real
_atom_type_scat_dispersion_imag
_atom_type_scat_source
C C 0.0033 0.0016 'International Tables Vol C Tables 4.2.6.8 and 6.1.1.4'
H H 0.0000 0.0000 'International Tables Vol C Tables 4.2.6.8 and 6.1.1.4'
N N 0.0061 0.0033 'International Tables Vol C Tables 4.2.6.8 and 6.1.1.4'
O O 0.0106 0.0060 'International Tables Vol C Tables 4.2.6.8 and 6.1.1.4'

loop_
_geom_angle_atom_site_label_1
_geom_angle_atom_site_label_2
_geom_angle_atom_site_label_3
_geom_angle
O3 C1 H1D 109.5
O3 C1 H1E 109.5
H1D C1 H1E 109.5
O3 C1 H1F 109.5
H1D C1 H1F 109.5
H1E C1 H1F 109.5
O3 C2 C7 124.6(2)
O3 C2 C3 115.6(2)
C7 C2 C3 119.9(2)
C4 C3 C2 120.1(2)
C4 C3 H3 119.9
C2 C3 H3 119.9
C3 C4 C5 121.2(2)
C3 C4 H4 119.4
C5 C4 H4 119.4
C6 C5 C4 117.8(2)
C6 C5 C8 122.08(19)
C4 C5 C8 120.14(19)
C5 C6 C7 121.7(2)
C5 C6 H6 119.2
C7 C6 H6 119.2
C2 C7 C6 119.4(2)
C2 C7 H7 120.3
C6 C7 H7 120.3
O1 C8 O2 124.1(2)
O1 C8 C5 117.7(2)
O2 C8 C5 118.20(19)
N1 C9 C10 110.26(19)
N1 C9 C14 110.48(18)
C10 C9 C14 111.59(17)
N1 C9 H9 108.1
C10 C9 H9 108.1
C14 C9 H9 108.1
C9 C10 C11 110.5(2)
C9 C10 H10A 109.6
C11 C10 H10A 109.6
C9 C10 H10B 109.6
C11 C10 H10B 109.6
H10A C10 H10B 108.1
C12 C11 C10 111.6(2)
C12 C11 H11A 109.3
C10 C11 H11A 109.3
C12 C11 H11B 109.3
C10 C11 H11B 109.3
H11A C11 H11B 108.0
C13 C12 C11 111.0(2)
C13 C12 H12A 109.4
C11 C12 H12A 109.4
C13 C12 H12B 109.4
C11 C12 H12B 109.4
H12A C12 H12B 108.0
C12 C13 C14 111.2(2)
C12 C13 H13A 109.4
C14 C13 H13A 109.4
C12 C13 H13B 109.4
C14 C13 H13B 109.4
H13A C13 H13B 108.0
C9 C14 C13 110.5(2)
C9 C14 H14A 109.6
C13 C14 H14A 109.6
C9 C14 H14B 109.6
C13 C14 H14B 109.6
H14A C14 H14B 108.1
C9 N1 H1A 109.5
C9 N1 H1B 109.5
H1A N1 H1B 109.5
C9 N1 H1C 109.5
H1A N1 H1C 109.5
H1B N1 H1C 109.5
C2 O3 C1 117.6(2)

loop_
_geom_bond_atom_site_label_1
_geom_bond_atom_site_label_2
_geom_bond_distance
C1 O3 1.417(3)
C1 H1D 0.9600
C1 H1E 0.9600
C1 H1F 0.9600
C2 O3 1.374(3)
C2 C7 1.380(3)
C2 C3 1.387(4)
C3 C4 1.376(3)
C3 H3 0.9300
C4 C5 1.392(3)
C4 H4 0.9300
C5 C6 1.387(3)
C5 C8 1.507(3)
C6 C7 1.389(3)
C6 H6 0.9300
C7 H7 0.9300
C8 O1 1.246(3)
C8 O2 1.259(3)
C9 N1 1.492(3)
C9 C10 1.516(3)
C9 C14 1.518(3)
C9 H9 0.9800
C10 C11 1.528(4)
C10 H10A 0.9700
C10 H10B 0.9700
C11 C12 1.517(4)
C11 H11A 0.9700
C11 H11B 0.9700
C12 C13 1.511(4)
C12 H12A 0.9700
C12 H12B 0.9700
C13 C14 1.532(4)
C13 H13A 0.9700
C13 H13B 0.9700
C14 H14A 0.9700
C14 H14B 0.9700
N1 H1A 0.8900
N1 H1B 0.8900
N1 H1C 0.8900

loop_
_geom_hbond_atom_site_label_D
_geom_hbond_atom_site_label_H
_geom_hbond_atom_site_label_A
_geom_hbond_site_symmetry_A
_geom_hbond_distance_DH
_geom_hbond_distance_HA
_geom_hbond_distance_DA
_geom_hbond_angle_DHA
_geom_hbond_publ_flag
N1 H1C O1 . 0.89 1.86 2.744(3) 172.9 yes
N1 H1A O2 2_656 0.89 1.91 2.787(2) 166.5 yes
N1 H1B O2 1_565 0.89 1.95 2.830(3) 168.0 yes

loop_
_cod_related_entry_id
_cod_related_entry_database
_cod_related_entry_code
1 ChemSpider 30656824
